data_7035058
loop_
_publ_author_name
'Wang, Ge'
'Guino-O, Marites A'
'Glueck, David S.'
'Golen, James A.'
'Daley, Christopher J. A.'
'Rheingold, Arnold L.'

_publ_section_title
;
 Synthesis of a phosphapyracene via metal-mediated cyclization: structural
 and reactivity effects of acenaphthene precursors.
;
_journal_issue 21
_journal_name_full 'Dalton transactions (Cambridge, England : 2003)'
_journal_page_first 9943
_journal_page_last 9954
_journal_paper_doi 10.1039/c5dt00520e
_journal_volume 44
_journal_year 2015
_chemical_formula_moiety 'C19 H18 B P'
_chemical_formula_sum 'C19 H18 B P'
_chemical_formula_weight 288.11
_chemical_name_systematic GWr99
_space_group_crystal_system monoclinic
_space_group_IT_number 15
_space_group_name_Hall '-C 2yc'
_space_group_name_H-M_alt 'C 1 2/c 1'
_symmetry_space_group_name_Hall '-C 2yc'
_symmetry_space_group_name_H-M 'C 1 2/c 1'
_atom_sites_solution_hydrogens mixed
_atom_sites_solution_primary direct
_atom_sites_solution_secondary difmap
_audit_creation_date 2013-11-13
_audit_creation_method
;
Olex2 1.2-beta
(compiled 2013.11.04 svn.r2830 for OlexSys, GUI svn.r4690)
;
_audit_update_record
;
2015-04-20 deposited with the CCDC.
2015-04-28 downloaded from the CCDC.
;
_cell_angle_alpha 90
_cell_angle_beta 91.000(7)
_cell_angle_gamma 90
_cell_formula_units_Z 8
_cell_length_a 27.795(3)
_cell_length_b 6.3966(7)
_cell_length_c 17.4407(17)
_cell_measurement_reflns_used 2983
_cell_measurement_temperature 100
_cell_measurement_theta_max 28.143
_cell_measurement_theta_min 2.736
_cell_volume 3100.4(6)
_computing_cell_refinement 'Bruker Saint'
_computing_data_collection 'Bruker Apex2'
_computing_data_reduction 'Bruker Saint'
_computing_molecular_graphics 'Olex2 (Dolomanov et al., 2009)'
_computing_publication_material 'Olex2 (Dolomanov et al., 2009)'
_computing_structure_refinement 'XL (Sheldrick, 2008)'
_computing_structure_solution 'XS (Sheldrick, 2008)'
_diffrn_ambient_temperature 100
_diffrn_detector 'Bruker APEX-II CCD'
_diffrn_detector_area_resol_mean 7.9
_diffrn_detector_type 'CCD Area Detector'
_diffrn_measured_fraction_theta_full 0.999
_diffrn_measured_fraction_theta_max 0.996
_diffrn_measurement_device 'Kappa Four-Circle Diffractometer'
_diffrn_measurement_device_type 'Bruker APEX-II CCD'
_diffrn_measurement_method '\w and \f scans'
_diffrn_radiation_monochromator graphite
_diffrn_radiation_probe x-ray
_diffrn_radiation_type MoK\a
_diffrn_radiation_wavelength 0.71073
_diffrn_reflns_av_R_equivalents 0.0384
_diffrn_reflns_av_unetI/netI 0.0424
_diffrn_reflns_laue_measured_fraction_full 0.999
_diffrn_reflns_laue_measured_fraction_max 0.996
_diffrn_reflns_limit_h_max 36
_diffrn_reflns_limit_h_min -35
_diffrn_reflns_limit_k_max 7
_diffrn_reflns_limit_k_min -8
_diffrn_reflns_limit_l_max 23
_diffrn_reflns_limit_l_min -23
_diffrn_reflns_number 12047
_diffrn_reflns_point_group_measured_fraction_full 0.999
_diffrn_reflns_point_group_measured_fraction_max 0.996
_diffrn_reflns_theta_full 26.000
_diffrn_reflns_theta_max 28.311
_diffrn_reflns_theta_min 2.736
_diffrn_source 'sealed tube'
_diffrn_source_type fine-focus
_diffrn_standards_number 0
_exptl_absorpt_coefficient_mu 0.167
_exptl_absorpt_correction_T_max 0.7457
_exptl_absorpt_correction_T_min 0.6835
_exptl_absorpt_correction_type multi-scan
_exptl_absorpt_process_details
;
SADABS-2012/1 (Bruker,2012) was used for absorption correction.
wR2(int) was 0.0552 before and 0.0445 after correction.
The Ratio of minimum to maximum transmission is 0.9166.
The \l/2 correction factor is 0.0015.
;
_exptl_crystal_colour Colorless
_exptl_crystal_colour_primary Colorless
_exptl_crystal_density_diffrn 1.235
_exptl_crystal_density_method 'Not measured'
_exptl_crystal_description blade
_exptl_crystal_F_000 1216
_exptl_crystal_size_max 0.40
_exptl_crystal_size_mid 0.35
_exptl_crystal_size_min 0.10
_refine_diff_density_max 0.289
_refine_diff_density_min -0.234
_refine_diff_density_rms 0.044
_refine_ls_extinction_method none
_refine_ls_goodness_of_fit_ref 1.025
_refine_ls_hydrogen_treatment mixed
_refine_ls_matrix_type full
_refine_ls_number_parameters 249
_refine_ls_number_reflns 3852
_refine_ls_number_restraints 41
_refine_ls_restrained_S_all 1.027
_refine_ls_R_factor_all 0.0653
_refine_ls_R_factor_gt 0.0438
_refine_ls_shift/su_max 0.001
_refine_ls_shift/su_mean 0.000
_refine_ls_structure_factor_coef Fsqd
_refine_ls_weighting_details 'w=1/[\s^2^(Fo^2^)+(0.0483P)^2^+1.8404P] where P=(Fo^2^+2Fc^2^)/3'
_refine_ls_weighting_scheme calc
_refine_ls_wR_factor_gt 0.1015
_refine_ls_wR_factor_ref 0.1123
_reflns_Friedel_coverage 0.000
_reflns_number_gt 2897
_reflns_number_total 3852
_reflns_threshold_expression 'I > 2\s(I)'
_cod_data_source_file c5dt00520e2.cif
_cod_data_source_block 14
_cod_depositor_comments
;
The following automatic conversions were performed:

'_diffrn_radiation_probe' value 'X-ray' changed to 'x-ray' according
to
/usr/data/users/saulius/crontab/automatic-downloads/rss-feeds/RSC/lib/dictionaries/cif_core.dic
dictionary named 'cif_core.dic' version 2.4.2 from 2011-04-26.

Automatic conversion script
Id: cif_fix_values 3271 2015-04-21 07:52:19Z andrius 

 Adding full bibliography for 7035053--7035062.cif.
;
_cod_original_cell_volume 3100.3(5)
_cod_database_code 7035058
_shelxl_version_number 2013-3
_shelx_space_group_comment
;
The symmetry employed for this shelxl refinement is uniquely defined
by the following loop, which should always be used as a source of
symmetry information in preference to the above space-group names.
They are only intended as comments.
;
_shelx_estimated_absorpt_t_max 0.984
_shelx_estimated_absorpt_t_min 0.936
_olex2_refinement_description
;
1. Fixed Uiso
 At 1.2 times of:
  All C(H) groups, All C(H,H) groups
 At 1.5 times of:
  All B(H,H,H) groups
2. Restrained distances
 B1-H1C = B1-H1B = B1-H1A
 1.2 with sigma of 0.02
3. Uiso/Uaniso restraints and constraints
Uanis(C13M) = Uanis(C13)
Uanis(C1M) = Uanis(C1)
Uanis(C2M) = Uanis(C2)
Uanis(C3M) = Uanis(C3)
Uanis(C4M) = Uanis(C4)
Uanis(C5M) = Uanis(C5)
Uanis(C6M) = Uanis(C6)
Uanis(C7M) = Uanis(C7)
Uanis(C8M) = Uanis(C8)
Uanis(C9M) = Uanis(C9)
Uanis(C10M) = Uanis(C10)
Uanis(C11M) = Uanis(C11)
Uanis(C12M) = Uanis(C12)
Uanis(B1M) = Uanis(B1)
Uanis(P1M) = Uanis(P1)
4. Same fragment restrains
{C1, C2, C3, C4, C5, C6, C7, C8, C9, C10, C11, C12, C13}
as
{C1M, C2M, C3M, C4M, C5M, C6M, C7M, C8M, C9M, C10M, C11M, C12M, C13M}
5. Others
 Sof(P1M)=Sof(C1M)=Sof(C2M)=Sof(H2M)=Sof(C3M)=Sof(H3M)=Sof(C4M)=Sof(C5M)=
 Sof(H5MA)=Sof(H5MB)=Sof(C6M)=Sof(H6MA)=Sof(H6MB)=Sof(C7M)=Sof(C8M)=Sof(H8M)=
 Sof(C9M)=Sof(H9M)=Sof(C10M)=Sof(C11M)=Sof(C12M)=Sof(C13M)=Sof(H13C)=Sof(H13D)=
 Sof(B1M)=Sof(H1MA)=Sof(H1MB)=Sof(H1MC)=1-FVAR(1)
 Sof(P1)=Sof(C1)=Sof(C2)=Sof(H2)=Sof(C3)=Sof(H3)=Sof(C4)=Sof(C5)=Sof(H5A)=
 Sof(H5B)=Sof(C6)=Sof(H6B)=Sof(H6A)=Sof(C7)=Sof(C8)=Sof(H8)=Sof(C9)=Sof(H9)=
 Sof(C10)=Sof(C11)=Sof(C12)=Sof(C13)=Sof(H13A)=Sof(H13B)=Sof(B1)=Sof(H1A)=
 Sof(H1B)=Sof(H1C)=FVAR(1)
6.a Secondary CH2 refined with riding coordinates:
 C5(H5A,H5B), C6(H6B,H6A), C13(H13A,H13B), C5M(H5MA,H5MB), C6M(H6MA,H6MB),
 C13M(H13C,H13D)
6.b Aromatic/amide H refined with riding coordinates:
 C2(H2), C3(H3), C8(H8), C9(H9), C2M(H2M), C3M(H3M), C8M(H8M), C9M(H9M),
 C15(H15), C16(H16), C17(H17), C18(H18), C19(H19)
6.c Idealised Me refined as rotating group:
 B1M(H1MA,H1MB,H1MC)
;

loop_
_space_group_symop_operation_xyz
'x, y, z'
'-x, y, -z+1/2'
'x+1/2, y+1/2, z'
'-x+1/2, y+1/2, -z+1/2'
'-x, -y, -z'
'x, -y, z-1/2'
'-x+1/2, -y+1/2, -z'
'x+1/2, -y+1/2, z-1/2'

loop_
_atom_site_label
_atom_site_type_symbol
_atom_site_fract_x
_atom_site_fract_y
_atom_site_fract_z
_atom_site_U_iso_or_equiv
_atom_site_adp_type
_atom_site_occupancy
_atom_site_site_symmetry_order
_atom_site_calc_flag
_atom_site_refinement_flags_posn
_atom_site_refinement_flags_occupancy
_atom_site_disorder_assembly
_atom_site_disorder_group
P1 P 0.40051(2) 0.26085(9) 0.85256(3) 0.01951(14) Uani 0.8061(11) 1 d . P A 1
C1 C 0.36086(6) 0.4491(3) 0.80734(10) 0.0205(3) Uani 0.8061(11) 1 d . P A 1
C2 C 0.33790(7) 0.6269(3) 0.83236(13) 0.0279(4) Uani 0.8061(11) 1 d . P A 1
H2 H 0.3440 0.6762 0.8830 0.033 Uiso 0.8061(11) 1 calc R P A 1
C3 C 0.3050(2) 0.7385(9) 0.7830(3) 0.0334(7) Uani 0.8061(11) 1 d . P A 1
H3 H 0.2892 0.8597 0.8014 0.040 Uiso 0.8061(11) 1 calc R P A 1
C4 C 0.29644(7) 0.6715(3) 0.71010(13) 0.0301(5) Uani 0.8061(11) 1 d . P A 1
C5 C 0.26470(7) 0.7447(3) 0.64335(13) 0.0382(5) Uani 0.8061(11) 1 d . P A 1
H5A H 0.2732 0.8891 0.6283 0.046 Uiso 0.8061(11) 1 calc R P A 1
H5B H 0.2304 0.7416 0.6575 0.046 Uiso 0.8061(11) 1 calc R P A 1
C6 C 0.27431(9) 0.5882(5) 0.57575(17) 0.0377(7) Uani 0.8061(11) 1 d . P A 1
H6B H 0.2440 0.5219 0.5577 0.045 Uiso 0.8061(11) 1 calc R P A 1
H6A H 0.2893 0.6609 0.5321 0.045 Uiso 0.8061(11) 1 calc R P A 1
C7 C 0.30849(6) 0.4260(3) 0.61025(10) 0.0274(4) Uani 0.8061(11) 1 d . P A 1
C8 C 0.32858(7) 0.2452(4) 0.58365(12) 0.0311(4) Uani 0.8061(11) 1 d . P A 1
H8 H 0.3214 0.1981 0.5331 0.037 Uiso 0.8061(11) 1 calc R P A 1
C9 C 0.36062(10) 0.1265(5) 0.63282(13) 0.0278(6) Uani 0.8061(11) 1 d . P A 1
H9 H 0.3737 -0.0009 0.6145 0.033 Uiso 0.8061(11) 1 calc R P A 1
C10 C 0.37276(7) 0.1929(3) 0.70555(10) 0.0217(4) Uani 0.8061(11) 1 d . P A 1
C11 C 0.35119(7) 0.3782(3) 0.73227(10) 0.0201(4) Uani 0.8061(11) 1 d . P A 1
C12 C 0.31968(10) 0.4880(4) 0.68464(15) 0.0237(5) Uani 0.8061(11) 1 d . P A 1
C13 C 0.40664(7) 0.0965(3) 0.76497(10) 0.0240(4) Uani 0.8061(11) 1 d . P A 1
H13A H 0.4402 0.0987 0.7469 0.029 Uiso 0.8061(11) 1 calc R P A 1
H13B H 0.3974 -0.0500 0.7756 0.029 Uiso 0.8061(11) 1 calc R P A 1
B1 B 0.3744(3) 0.1185(13) 0.9399(5) 0.0256(10) Uani 0.8061(11) 1 d D P A 1
H1A H 0.3376(6) 0.053(3) 0.9184(11) 0.029(5) Uiso 0.8061(11) 1 d D P A 1
H1B H 0.3702(8) 0.247(3) 0.9862(12) 0.044(6) Uiso 0.8061(11) 1 d D P A 1
H1C H 0.4021(8) -0.015(3) 0.9568(12) 0.038(7) Uiso 0.8061(11) 1 d D P A 1
P1M P 0.39179(8) 0.3137(4) 0.87725(14) 0.01951(14) Uani 0.1939(11) 1 d . P A 2
C1M C 0.3769(2) 0.2670(10) 0.7763(4) 0.0205(3) Uani 0.1939(11) 1 d . P A 2
C2M C 0.3882(3) 0.1144(14) 0.7258(6) 0.0279(4) Uani 0.1939(11) 1 d . P A 2
H2M H 0.4089 0.0031 0.7411 0.033 Uiso 0.1939(11) 1 calc R P A 2
C3M C 0.3685(6) 0.122(2) 0.6483(9) 0.0334(7) Uani 0.1939(11) 1 d . P A 2
H3M H 0.3777 0.0176 0.6128 0.040 Uiso 0.1939(11) 1 calc R P A 2
C4M C 0.3378(3) 0.2723(13) 0.6252(5) 0.0301(5) Uani 0.1939(11) 1 d . P A 2
C5M C 0.3107(3) 0.3276(13) 0.5525(6) 0.0382(5) Uani 0.1939(11) 1 d . P A 2
H5MA H 0.2876 0.2158 0.5380 0.046 Uiso 0.1939(11) 1 calc R P A 2
H5MB H 0.3330 0.3507 0.5098 0.046 Uiso 0.1939(11) 1 calc R P A 2
C6M C 0.2841(5) 0.531(2) 0.5731(8) 0.0377(7) Uani 0.1939(11) 1 d . P A 2
H6MA H 0.2948 0.6461 0.5395 0.045 Uiso 0.1939(11) 1 calc R P A 2
H6MB H 0.2490 0.5122 0.5650 0.045 Uiso 0.1939(11) 1 calc R P A 2
C7M C 0.2945(3) 0.5838(12) 0.6542(4) 0.0274(4) Uani 0.1939(11) 1 d . P A 2
C8M C 0.2808(3) 0.7326(16) 0.7018(5) 0.0311(4) Uani 0.1939(11) 1 d . P A 2
H8M H 0.2580 0.8347 0.6853 0.037 Uiso 0.1939(11) 1 calc R P A 2
C9M C 0.3011(10) 0.739(4) 0.7812(9) 0.0278(6) Uani 0.1939(11) 1 d . P A 2
H9M H 0.2929 0.8507 0.8146 0.033 Uiso 0.1939(11) 1 calc R P A 2
C10M C 0.3316(3) 0.5850(14) 0.8059(5) 0.0217(4) Uani 0.1939(11) 1 d . P A 2
C11M C 0.3464(4) 0.4249(15) 0.7556(5) 0.0201(4) Uani 0.1939(11) 1 d . P A 2
C12M C 0.3270(5) 0.433(2) 0.6820(7) 0.0237(5) Uani 0.1939(11) 1 d . P A 2
C13M C 0.3534(3) 0.5462(12) 0.8859(4) 0.0240(4) Uani 0.1939(11) 1 d . P A 2
H13C H 0.3278 0.5214 0.9235 0.029 Uiso 0.1939(11) 1 calc R P A 2
H13D H 0.3727 0.6682 0.9029 0.029 Uiso 0.1939(11) 1 calc R P A 2
B1M B 0.3797(15) 0.094(7) 0.945(3) 0.0256(10) Uani 0.1939(11) 1 d . P A 2
H1MA H 0.3853 0.1422 0.9979 0.038 Uiso 0.1939(11) 1 calc GR P A 2
H1MB H 0.4013 -0.0227 0.9342 0.038 Uiso 0.1939(11) 1 calc GR P A 2
H1MC H 0.3462 0.0488 0.9388 0.038 Uiso 0.1939(11) 1 calc GR P A 2
C14 C 0.45761(5) 0.3844(2) 0.87311(8) 0.0265(3) Uani 1 1 d . . . .
C15 C 0.49144(6) 0.2742(3) 0.91719(9) 0.0342(4) Uani 1 1 d . . . .
H15 H 0.4833 0.1424 0.9384 0.041 Uiso 1 1 calc R . . .
C16 C 0.53680(6) 0.3566(3) 0.93006(9) 0.0381(4) Uani 1 1 d . . . .
H16 H 0.5598 0.2805 0.9597 0.046 Uiso 1 1 calc R . . .
C17 C 0.54873(6) 0.5473(3) 0.90040(10) 0.0412(4) Uani 1 1 d . . . .
H17 H 0.5801 0.6024 0.9090 0.049 Uiso 1 1 calc R . . .
C18 C 0.51544(7) 0.6590(3) 0.85824(12) 0.0526(5) Uani 1 1 d . . . .
H18 H 0.5237 0.7924 0.8384 0.063 Uiso 1 1 calc R . . .
C19 C 0.46979(6) 0.5779(3) 0.84445(11) 0.0424(5) Uani 1 1 d . . . .
H19 H 0.4469 0.6558 0.8152 0.051 Uiso 1 1 calc R . . .

loop_
_atom_site_aniso_label
_atom_site_aniso_U_11
_atom_site_aniso_U_22
_atom_site_aniso_U_33
_atom_site_aniso_U_23
_atom_site_aniso_U_13
_atom_site_aniso_U_12
P1 0.0180(2) 0.0194(3) 0.0211(3) 0.0022(2) -0.00037(18) 0.00213(19)
C1 0.0160(8) 0.0189(8) 0.0267(9) 0.0022(7) -0.0014(6) 0.0010(6)
C2 0.0223(9) 0.0222(10) 0.0392(12) -0.0050(8) 0.0004(8) 0.0023(7)
C3 0.0234(16) 0.0148(9) 0.0620(15) -0.0016(9) -0.0029(10) 0.0052(9)
C4 0.0157(9) 0.0248(10) 0.0495(13) 0.0125(9) -0.0051(8) -0.0029(7)
C5 0.0214(9) 0.0286(10) 0.0643(14) 0.0182(10) -0.0114(9) -0.0016(8)
C6 0.0171(14) 0.054(2) 0.0419(10) 0.0262(12) -0.0067(9) 0.0007(10)
C7 0.0168(8) 0.0378(11) 0.0276(9) 0.0125(8) -0.0017(6) -0.0062(7)
C8 0.0262(9) 0.0439(12) 0.0230(9) 0.0059(9) -0.0031(7) -0.0061(9)
C9 0.0273(15) 0.0345(12) 0.0216(11) -0.0025(10) 0.0043(8) 0.0001(11)
C10 0.0208(8) 0.0243(9) 0.0201(9) 0.0026(7) 0.0011(7) 0.0005(7)
C11 0.0177(8) 0.0204(11) 0.0221(11) 0.0041(8) -0.0005(8) -0.0031(7)
C12 0.0134(12) 0.0245(17) 0.0332(8) 0.0104(10) -0.0016(7) -0.0025(9)
C13 0.0247(9) 0.0224(9) 0.0249(9) -0.0007(7) -0.0002(7) 0.0070(7)
B1 0.024(2) 0.027(3) 0.0258(16) 0.0028(15) 0.0010(13) -0.0010(15)
P1M 0.0180(2) 0.0194(3) 0.0211(3) 0.0022(2) -0.00037(18) 0.00213(19)
C1M 0.0160(8) 0.0189(8) 0.0267(9) 0.0022(7) -0.0014(6) 0.0010(6)
C2M 0.0223(9) 0.0222(10) 0.0392(12) -0.0050(8) 0.0004(8) 0.0023(7)
C3M 0.0234(16) 0.0148(9) 0.0620(15) -0.0016(9) -0.0029(10) 0.0052(9)
C4M 0.0157(9) 0.0248(10) 0.0495(13) 0.0125(9) -0.0051(8) -0.0029(7)
C5M 0.0214(9) 0.0286(10) 0.0643(14) 0.0182(10) -0.0114(9) -0.0016(8)
C6M 0.0171(14) 0.054(2) 0.0419(10) 0.0262(12) -0.0067(9) 0.0007(10)
C7M 0.0168(8) 0.0378(11) 0.0276(9) 0.0125(8) -0.0017(6) -0.0062(7)
C8M 0.0262(9) 0.0439(12) 0.0230(9) 0.0059(9) -0.0031(7) -0.0061(9)
C9M 0.0273(15) 0.0345(12) 0.0216(11) -0.0025(10) 0.0043(8) 0.0001(11)
C10M 0.0208(8) 0.0243(9) 0.0201(9) 0.0026(7) 0.0011(7) 0.0005(7)
C11M 0.0177(8) 0.0204(11) 0.0221(11) 0.0041(8) -0.0005(8) -0.0031(7)
C12M 0.0134(12) 0.0245(17) 0.0332(8) 0.0104(10) -0.0016(7) -0.0025(9)
C13M 0.0247(9) 0.0224(9) 0.0249(9) -0.0007(7) -0.0002(7) 0.0070(7)
B1M 0.024(2) 0.027(3) 0.0258(16) 0.0028(15) 0.0010(13) -0.0010(15)
C14 0.0212(7) 0.0300(8) 0.0281(7) 0.0043(6) -0.0029(5) -0.0008(6)
C15 0.0282(8) 0.0360(9) 0.0381(9) 0.0071(7) -0.0059(6) 0.0042(7)
C16 0.0223(8) 0.0590(12) 0.0329(9) 0.0015(8) -0.0041(6) 0.0078(8)
C17 0.0209(8) 0.0658(13) 0.0369(9) -0.0024(9) 0.0001(6) -0.0093(8)
C18 0.0351(10) 0.0540(13) 0.0685(14) 0.0210(11) -0.0057(9) -0.0186(9)
C19 0.0275(8) 0.0437(11) 0.0556(11) 0.0232(9) -0.0099(7) -0.0079(7)

loop_
_atom_type_symbol
_atom_type_description
_atom_type_scat_dispersion_real
_atom_type_scat_dispersion_imag
_atom_type_scat_source
C C 0.0033 0.0016 'International Tables Vol C Tables 4.2.6.8 and 6.1.1.4'
H H 0.0000 0.0000 'International Tables Vol C Tables 4.2.6.8 and 6.1.1.4'
B B 0.0013 0.0007 'International Tables Vol C Tables 4.2.6.8 and 6.1.1.4'
P P 0.1023 0.0942 'International Tables Vol C Tables 4.2.6.8 and 6.1.1.4'

loop_
_geom_angle_atom_site_label_1
_geom_angle_atom_site_label_2
_geom_angle_atom_site_label_3
_geom_angle
C1 P1 C13 94.71(8)
C1 P1 B1 115.2(2)
C13 P1 B1 115.0(3)
C14 P1 C1 108.85(8)
C14 P1 C13 108.50(8)
C14 P1 B1 113.1(3)
C2 C1 P1 134.01(15)
C2 C1 C11 118.59(17)
C11 C1 P1 107.26(13)
C1 C2 H2 119.5
C1 C2 C3 121.0(3)
C3 C2 H2 119.5
C2 C3 H3 119.9
C4 C3 C2 120.3(3)
C4 C3 H3 119.9
C3 C4 C5 135.1(2)
C3 C4 C12 118.8(2)
C12 C4 C5 106.1(2)
C4 C5 H5A 110.6
C4 C5 H5B 110.6
C4 C5 C6 105.88(17)
H5A C5 H5B 108.7
C6 C5 H5A 110.6
C6 C5 H5B 110.6
C5 C6 H6B 110.9
C5 C6 H6A 110.9
H6B C6 H6A 108.9
C7 C6 C5 104.49(19)
C7 C6 H6B 110.9
C7 C6 H6A 110.9
C8 C7 C6 134.2(2)
C8 C7 C12 118.20(18)
C12 C7 C6 107.6(2)
C7 C8 H8 120.2
C7 C8 C9 119.6(2)
C9 C8 H8 120.2
C8 C9 H9 119.1
C10 C9 C8 121.7(3)
C10 C9 H9 119.1
C9 C10 C11 117.7(2)
C9 C10 C13 130.1(2)
C11 C10 C13 112.19(15)
C1 C11 C10 120.18(17)
C12 C11 C1 120.15(19)
C12 C11 C10 119.66(18)
C7 C12 C4 115.75(19)
C7 C12 C11 122.98(19)
C11 C12 C4 121.3(2)
P1 C13 H13A 110.7
P1 C13 H13B 110.7
C10 C13 P1 105.40(12)
C10 C13 H13A 110.7
C10 C13 H13B 110.7
H13A C13 H13B 108.8
P1 B1 H1A 104.9(10)
P1 B1 H1B 105.0(13)
P1 B1 H1C 106.5(11)
H1A B1 H1B 112.5(16)
H1A B1 H1C 112.7(14)
H1B B1 H1C 114.2(16)
C1M P1M C13M 95.1(3)
C1M P1M B1M 116.6(14)
C1M P1M C14 101.8(2)
C13M P1M B1M 116.4(14)
C13M P1M C14 111.9(3)
B1M P1M C14 112.9(12)
C2M C1M P1M 133.9(6)
C2M C1M C11M 120.7(8)
C11M C1M P1M 105.3(5)
C1M C2M H2M 120.2
C1M C2M C3M 119.6(10)
C3M C2M H2M 120.2
C2M C3M H3M 118.9
C4M C3M C2M 122.1(13)
C4M C3M H3M 118.9
C3M C4M C5M 136.6(10)
C3M C4M C12M 115.9(10)
C12M C4M C5M 107.4(7)
C4M C5M H5MA 111.0
C4M C5M H5MB 111.0
C4M C5M C6M 103.7(8)
H5MA C5M H5MB 109.0
C6M C5M H5MA 111.0
C6M C5M H5MB 111.0
C5M C6M H6MA 109.9
C5M C6M H6MB 109.9
H6MA C6M H6MB 108.3
C7M C6M C5M 109.2(8)
C7M C6M H6MA 109.9
C7M C6M H6MB 109.9
C8M C7M C6M 135.2(8)
C8M C7M C12M 118.0(8)
C12M C7M C6M 106.8(8)
C7M C8M H8M 120.1
C7M C8M C9M 119.7(10)
C9M C8M H8M 120.1
C8M C9M H9M 120.1
C10M C9M C8M 119.8(14)
C10M C9M H9M 120.1
C9M C10M C11M 120.8(10)
C9M C10M C13M 129.7(9)
C11M C10M C13M 109.4(7)
C1M C11M C10M 123.9(8)
C1M C11M C12M 120.4(8)
C12M C11M C10M 115.7(8)
C7M C12M C4M 112.8(8)
C11M C12M C4M 121.2(8)
C11M C12M C7M 125.9(9)
P1M C13M H13C 110.5
P1M C13M H13D 110.5
C10M C13M P1M 106.1(5)
C10M C13M H13C 110.5
C10M C13M H13D 110.5
H13C C13M H13D 108.7
P1M B1M H1MA 109.5
P1M B1M H1MB 109.5
P1M B1M H1MC 109.5
H1MA B1M H1MB 109.5
H1MA B1M H1MC 109.5
H1MB B1M H1MC 109.5
C15 C14 P1 118.06(12)
C15 C14 P1M 120.14(14)
C19 C14 P1 122.82(12)
C19 C14 P1M 118.25(13)
C19 C14 C15 119.07(14)
C14 C15 H15 120.0
C16 C15 C14 120.08(16)
C16 C15 H15 120.0
C15 C16 H16 119.8
C17 C16 C15 120.35(16)
C17 C16 H16 119.8
C16 C17 H17 119.9
C16 C17 C18 120.10(16)
C18 C17 H17 119.9
C17 C18 H18 119.9
C17 C18 C19 120.24(18)
C19 C18 H18 119.9
C14 C19 C18 120.14(16)
C14 C19 H19 119.9
C18 C19 H19 119.9

loop_
_geom_bond_atom_site_label_1
_geom_bond_atom_site_label_2
_geom_bond_distance
P1 C1 1.8046(17)
P1 C13 1.8647(19)
P1 B1 1.927(10)
P1 C14 1.8033(15)
C1 C2 1.379(3)
C1 C11 1.407(2)
C2 H2 0.9500
C2 C3 1.434(4)
C3 H3 0.9500
C3 C4 1.360(5)
C4 C5 1.522(3)
C4 C12 1.415(3)
C5 H5A 0.9900
C5 H5B 0.9900
C5 C6 1.573(4)
C6 H6B 0.9900
C6 H6A 0.9900
C6 C7 1.523(3)
C7 C8 1.369(3)
C7 C12 1.387(3)
C8 H8 0.9500
C8 C9 1.441(3)
C9 H9 0.9500
C9 C10 1.374(3)
C10 C11 1.411(3)
C10 C13 1.519(2)
C11 C12 1.387(3)
C13 H13A 0.9900
C13 H13B 0.9900
B1 H1A 1.162(15)
B1 H1B 1.161(16)
B1 H1C 1.182(16)
P1M C1M 1.826(7)
P1M C13M 1.838(8)
P1M B1M 1.87(4)
P1M C14 1.887(3)
C1M C2M 1.355(9)
C1M C11M 1.364(10)
C2M H2M 0.9500
C2M C3M 1.450(13)
C3M H3M 0.9500
C3M C4M 1.344(12)
C4M C5M 1.505(10)
C4M C12M 1.463(12)
C5M H5MA 0.9900
C5M H5MB 0.9900
C5M C6M 1.542(13)
C6M H6MA 0.9900
C6M H6MB 0.9900
C6M C7M 1.479(13)
C7M C8M 1.324(11)
C7M C12M 1.400(10)
C8M H8M 0.9500
C8M C9M 1.487(16)
C9M H9M 0.9500
C9M C10M 1.366(16)
C10M C11M 1.415(10)
C10M C13M 1.531(9)
C11M C12M 1.384(12)
C13M H13C 0.9900
C13M H13D 0.9900
B1M H1MA 0.9800
B1M H1MB 0.9800
B1M H1MC 0.9800
C14 C15 1.395(2)
C14 C19 1.379(2)
C15 H15 0.9500
C15 C16 1.381(2)
C16 H16 0.9500
C16 C17 1.368(3)
C17 H17 0.9500
C17 C18 1.373(3)
C18 H18 0.9500
C18 C19 1.388(2)
C19 H19 0.9500

loop_
_geom_torsion_atom_site_label_1
_geom_torsion_atom_site_label_2
_geom_torsion_atom_site_label_3
_geom_torsion_atom_site_label_4
_geom_torsion
P1 C1 C2 C3 -175.3(4)
P1 C1 C11 C10 -1.7(2)
P1 C1 C11 C12 177.1(2)
P1 C14 C15 C16 175.65(13)
P1 C14 C19 C18 -175.86(15)
C1 P1 C13 C10 -4.70(13)
C1 P1 C14 P1M 70.2(2)
C1 P1 C14 C15 171.76(13)
C1 P1 C14 C19 -11.11(17)
C1 C2 C3 C4 -0.8(8)
C1 C11 C12 C4 -0.4(4)
C1 C11 C12 C7 -179.8(2)
C2 C1 C11 C10 -177.87(18)
C2 C1 C11 C12 0.9(3)
C2 C3 C4 C5 179.3(3)
C2 C3 C4 C12 1.4(8)
C3 C4 C5 C6 179.4(5)
C3 C4 C12 C7 178.6(4)
C3 C4 C12 C11 -0.8(5)
C4 C5 C6 C7 3.8(3)
C5 C4 C12 C7 0.2(3)
C5 C4 C12 C11 -179.2(2)
C5 C6 C7 C8 176.2(2)
C5 C6 C7 C12 -3.8(3)
C6 C7 C8 C9 179.6(3)
C6 C7 C12 C4 2.4(3)
C6 C7 C12 C11 -178.2(3)
C7 C8 C9 C10 -1.8(4)
C8 C7 C12 C4 -177.6(2)
C8 C7 C12 C11 1.8(4)
C8 C9 C10 C11 2.6(4)
C8 C9 C10 C13 -177.9(2)
C9 C10 C11 C1 177.5(2)
C9 C10 C11 C12 -1.3(3)
C9 C10 C13 P1 -175.0(2)
C10 C11 C12 C4 178.4(2)
C10 C11 C12 C7 -1.0(4)
C11 C1 C2 C3 -0.3(5)
C11 C10 C13 P1 4.53(19)
C12 C4 C5 C6 -2.6(3)
C12 C7 C8 C9 -0.4(3)
C13 P1 C1 C2 179.11(19)
C13 P1 C1 C11 3.73(14)
C13 P1 C14 P1M 172.1(2)
C13 P1 C14 C15 -86.37(14)
C13 P1 C14 C19 90.75(16)
C13 C10 C11 C1 -2.1(2)
C13 C10 C11 C12 179.1(2)
B1 P1 C1 C2 58.7(4)
B1 P1 C1 C11 -116.7(3)
B1 P1 C13 C10 115.9(3)
B1 P1 C14 P1M -59.1(4)
B1 P1 C14 C15 42.4(3)
B1 P1 C14 C19 -140.4(3)
P1M C1M C2M C3M 178.0(10)
P1M C1M C11M C10M 0.2(12)
P1M C1M C11M C12M -178.3(11)
P1M C14 C15 C16 -163.18(16)
P1M C14 C19 C18 163.19(18)
C1M P1M C13M C10M -2.5(6)
C1M P1M C14 P1 -36.1(3)
C1M P1M C14 C15 -124.9(3)
C1M P1M C14 C19 73.3(3)
C1M C2M C3M C4M -3(2)
C1M C11M C12M C4M 1(2)
C1M C11M C12M C7M 178.5(12)
C2M C1M C11M C10M 177.5(9)
C2M C1M C11M C12M -1.0(15)
C2M C3M C4M C5M -179.3(10)
C2M C3M C4M C12M 3(2)
C3M C4M C5M C6M -178.1(15)
C3M C4M C12M C7M -179.6(12)
C3M C4M C12M C11M -2(2)
C4M C5M C6M C7M -1.7(13)
C5M C4M C12M C7M 1.8(15)
C5M C4M C12M C11M 179.4(12)
C5M C6M C7M C8M -177.6(9)
C5M C6M C7M C12M 2.8(15)
C6M C7M C8M C9M -177.6(19)
C6M C7M C12M C4M -2.9(16)
C6M C7M C12M C11M 179.7(15)
C7M C8M C9M C10M -4(3)
C8M C7M C12M C4M 177.5(9)
C8M C7M C12M C11M 0(2)
C8M C9M C10M C11M 4(3)
C8M C9M C10M C13M -174.0(14)
C9M C10M C11M C1M 179.6(18)
C9M C10M C11M C12M -2(2)
C9M C10M C13M P1M -179.1(19)
C10M C11M C12M C4M -177.4(11)
C10M C11M C12M C7M 0(2)
C11M C1M C2M C3M 1.6(14)
C11M C10M C13M P1M 2.9(9)
C12M C4M C5M C6M 0.0(12)
C12M C7M C8M C9M 2(2)
C13M P1M C1M C2M -175.3(8)
C13M P1M C1M C11M 1.5(7)
C13M P1M C14 P1 -136.6(4)
C13M P1M C14 C15 134.5(3)
C13M P1M C14 C19 -27.2(3)
C13M C10M C11M C1M -2.2(13)
C13M C10M C11M C12M 176.4(11)
B1M P1M C1M C2M -52.4(16)
B1M P1M C1M C11M 124.4(15)
B1M P1M C13M C10M -125.7(16)
B1M P1M C14 P1 89.7(16)
B1M P1M C14 C15 0.9(16)
B1M P1M C14 C19 -160.8(16)
C14 P1 C1 C2 -69.5(2)
C14 P1 C1 C11 115.12(13)
C14 P1 C13 C10 -116.38(12)
C14 P1M C1M C2M 71.0(8)
C14 P1M C1M C11M -112.2(6)
C14 P1M C13M C10M 102.4(5)
C14 C15 C16 C17 0.6(3)
C15 C14 C19 C18 1.2(3)
C15 C16 C17 C18 0.7(3)
C16 C17 C18 C19 -1.0(3)
C17 C18 C19 C14 0.0(3)
C19 C14 C15 C16 -1.6(3)
